data_7059186
loop_
_publ_author_name
'Melville, Owen A.'
'Grant, Trevor M.'
'Rice, Nicole A.'
'Wang, Bowen'
'Josse, Pierre'
'Lessard, Beno\^it H.'

_publ_section_title
;
 Functionalization of commercial pigment Hostasol Red GG for incorporation
 into organic thin-film transistors
;
_journal_issue 3
_journal_name_full 'New Journal of Chemistry'
_journal_page_first 845
_journal_page_last 851
_journal_paper_doi 10.1039/C9NJ04851K
_journal_volume 44
_journal_year 2020
_chemical_formula_sum 'C25 H16 O S'
_chemical_formula_weight 364.44
_space_group_crystal_system orthorhombic
_space_group_IT_number 19
_space_group_name_Hall 'P 2ac 2ab'
_space_group_name_H-M_alt 'P 21 21 21'
_atom_sites_solution_hydrogens geom
_audit_creation_method SHELXL-2014/7
_audit_update_record
;
2019-09-23 deposited with the CCDC.	2019-12-09 downloaded from the CCDC.
;
_cell_angle_alpha 90
_cell_angle_beta 90
_cell_angle_gamma 90
_cell_formula_units_Z 4
_cell_length_a 5.250(6)
_cell_length_b 15.787(19)
_cell_length_c 20.19(2)
_cell_measurement_reflns_used 455
_cell_measurement_temperature 200(2)
_cell_measurement_theta_max 16.29
_cell_measurement_theta_min 2.39
_cell_volume 1673(3)
_computing_cell_refinement 'APEX II (Bruker, 2009)'
_computing_data_collection 'APEX II (Bruker, 2009)'
_computing_data_reduction 'SAINT (Bruker)'
_computing_molecular_graphics 'Mercury (Macrae et al., 2008)'
_computing_publication_material 'CIFTAB (Sheldrick, 1997)'
_computing_structure_refinement 'SHELXL-2014/7 (Sheldrick, 2014)'
_computing_structure_solution 'XT (Sheldrick, 2014)'
_diffrn_ambient_temperature 200
_diffrn_measured_fraction_theta_full 0.996
_diffrn_measured_fraction_theta_max 0.996
_diffrn_measurement_device_type 'Bruker APEX-II CCD'
_diffrn_measurement_method '\f and \w scans'
_diffrn_radiation_type MoK\a
_diffrn_radiation_wavelength 0.71073
_diffrn_reflns_av_R_equivalents 0.2097
_diffrn_reflns_av_unetI/netI 0.1735
_diffrn_reflns_Laue_measured_fraction_full 0.996
_diffrn_reflns_Laue_measured_fraction_max 0.996
_diffrn_reflns_limit_h_max 4
_diffrn_reflns_limit_h_min -4
_diffrn_reflns_limit_k_max 14
_diffrn_reflns_limit_k_min -14
_diffrn_reflns_limit_l_max 18
_diffrn_reflns_limit_l_min -18
_diffrn_reflns_number 8311
_diffrn_reflns_point_group_measured_fraction_full 0.996
_diffrn_reflns_point_group_measured_fraction_max 0.996
_diffrn_reflns_theta_full 18.902
_diffrn_reflns_theta_max 18.902
_diffrn_reflns_theta_min 1.637
_exptl_absorpt_coefficient_mu 0.206
_exptl_absorpt_correction_T_max 0.7443
_exptl_absorpt_correction_T_min 0.2380
_exptl_absorpt_correction_type multi-scan
_exptl_absorpt_process_details 'SADABS, Bruker (2003)'
_exptl_crystal_colour red
_exptl_crystal_density_diffrn 1.446
_exptl_crystal_description needle
_exptl_crystal_F_000 760
_exptl_crystal_recrystallization_method 'Re-crystallisation from solvent: DCM'
_exptl_crystal_size_max 0.458
_exptl_crystal_size_mid 0.058
_exptl_crystal_size_min 0.028
_refine_diff_density_max 0.308
_refine_diff_density_min -0.298
_refine_diff_density_rms 0.073
_refine_ls_abs_structure_details
;
 Flack x determined using 171 quotients [(I+)-(I-)]/[(I+)+(I-)]
 (Parsons, Flack and Wagner, Acta Cryst. B69 (2013) 249-259).
;
_refine_ls_abs_structure_Flack -0.5(5)
_refine_ls_extinction_method none
_refine_ls_goodness_of_fit_ref 1.030
_refine_ls_hydrogen_treatment constr
_refine_ls_matrix_type full
_refine_ls_number_parameters 245
_refine_ls_number_reflns 1322
_refine_ls_number_restraints 192
_refine_ls_restrained_S_all 0.958
_refine_ls_R_factor_all 0.1696
_refine_ls_R_factor_gt 0.0807
_refine_ls_shift/su_max 0.000
_refine_ls_shift/su_mean 0.000
_refine_ls_structure_factor_coef Fsqd
_refine_ls_weighting_details 'w=1/[\s^2^(Fo^2^)+(0.0939P)^2^] where P=(Fo^2^+2Fc^2^)/3'
_refine_ls_weighting_scheme calc
_refine_ls_wR_factor_gt 0.1747
_refine_ls_wR_factor_ref 0.2370
_reflns_Friedel_coverage 0.616
_reflns_Friedel_fraction_full 0.996
_reflns_Friedel_fraction_max 0.996
_reflns_number_gt 689
_reflns_number_total 1322
_reflns_threshold_expression 'I > 2\s(I)'
_cod_data_source_file c9nj04851k2.cif
_cod_data_source_block shelx
_cod_depositor_comments
;Adding full bibliography for 7059186--7059188.cif.

 Adding full bibliography for 7059186--7059188.cif.
;
_cod_database_code 7059186
_shelx_shelxl_version_number 2014/7
_shelx_space_group_comment
;
The symmetry employed for this shelxl refinement is uniquely defined
by the following loop, which should always be used as a source of
symmetry information in preference to the above space-group names.
They are only intended as comments.
;
_shelx_estimated_absorpt_t_min 0.912
_shelx_estimated_absorpt_t_max 0.994

loop_
_space_group_symop_operation_xyz
'x, y, z'
'-x+1/2, -y, z+1/2'
'-x, y+1/2, -z+1/2'
'x+1/2, -y+1/2, -z'

loop_
_atom_site_label
_atom_site_type_symbol
_atom_site_fract_x
_atom_site_fract_y
_atom_site_fract_z
_atom_site_U_iso_or_equiv
_atom_site_adp_type
_atom_site_occupancy
_atom_site_site_symmetry_order
_atom_site_calc_flag
_atom_site_refinement_flags_posn
_atom_site_refinement_flags_adp
C1 C -0.010(4) 0.6026(16) 0.4458(11) 0.044(7) Uani 1 1 d . U
C2 C -0.206(5) 0.6392(15) 0.4868(11) 0.060(8) Uani 1 1 d . U
H2 H -0.2356 0.6986 0.4870 0.073 Uiso 1 1 calc R U
C3 C -0.349(5) 0.5867(18) 0.5252(11) 0.059(7) Uani 1 1 d . U
H3 H -0.4769 0.6097 0.5530 0.071 Uiso 1 1 calc R U
C4 C -0.310(6) 0.5023(18) 0.5242(12) 0.066(8) Uani 1 1 d . U
H4 H -0.4143 0.4670 0.5510 0.079 Uiso 1 1 calc R U
C5 C -0.125(5) 0.4660(15) 0.4854(12) 0.058(7) Uani 1 1 d . U
H5 H -0.1024 0.4063 0.4861 0.070 Uiso 1 1 calc R U
C6 C 0.035(4) 0.5170(17) 0.4438(11) 0.045(7) Uani 1 1 d . U
C7 C 0.242(4) 0.4802(16) 0.4024(10) 0.043(6) Uani 1 1 d . U
C8 C 0.266(4) 0.3949(17) 0.4026(11) 0.052(7) Uani 1 1 d . U
H8 H 0.1490 0.3626 0.4280 0.063 Uiso 1 1 calc R U
C9 C 0.460(4) 0.3509(15) 0.3662(11) 0.045(7) Uani 1 1 d . U
C10 C 0.624(5) 0.3987(16) 0.3257(10) 0.039(6) Uani 1 1 d . U
C11 C 0.828(5) 0.3562(17) 0.2860(11) 0.047(7) Uani 1 1 d . U
C12 C 0.971(4) 0.4102(17) 0.2403(10) 0.038(6) Uani 1 1 d . U
C13 C 1.157(5) 0.3715(14) 0.1996(10) 0.054(7) Uani 1 1 d . U
H13 H 1.1722 0.3116 0.1992 0.064 Uiso 1 1 calc R U
C14 C 1.315(5) 0.4195(17) 0.1609(10) 0.050(7) Uani 1 1 d . U
H14 H 1.4363 0.3921 0.1334 0.060 Uiso 1 1 calc R U
C15 C 1.302(5) 0.5068(16) 0.1608(11) 0.060(7) Uani 1 1 d . U
H15 H 1.4192 0.5395 0.1356 0.072 Uiso 1 1 calc R U
C16 C 1.114(4) 0.5455(17) 0.1983(10) 0.055(7) Uani 1 1 d . U
H16 H 1.0953 0.6053 0.1968 0.066 Uiso 1 1 calc R U
C17 C 0.953(4) 0.4984(17) 0.2379(10) 0.040(6) Uani 1 1 d . U
C18 C 0.748(4) 0.5390(15) 0.2785(10) 0.037(6) Uani 1 1 d . U
C19 C 0.713(4) 0.6254(15) 0.2764(10) 0.046(7) Uani 1 1 d . U
H19 H 0.8217 0.6588 0.2494 0.055 Uiso 1 1 calc R U
C20 C 0.524(4) 0.6646(17) 0.3123(11) 0.052(7) Uani 1 1 d . U
H20 H 0.4975 0.7239 0.3080 0.062 Uiso 1 1 calc R U
C21 C 0.369(5) 0.6169(16) 0.3552(10) 0.042(6) Uani 1 1 d . U
C22 C 0.393(4) 0.5278(15) 0.3595(10) 0.033(6) Uani 1 1 d . U
C23 C 0.594(4) 0.4885(15) 0.3209(10) 0.037(6) Uani 1 1 d . U
C24 C 0.472(4) 0.2566(15) 0.3750(10) 0.055(7) Uani 1 1 d . U
H24A H 0.5108 0.2298 0.3318 0.066 Uiso 1 1 calc R U
H24B H 0.3032 0.2357 0.3897 0.066 Uiso 1 1 calc R U
C25 C 0.674(5) 0.2305(13) 0.4257(9) 0.073(8) Uani 1 1 d . U
H25A H 0.8432 0.2470 0.4095 0.110 Uiso 1 1 calc R U
H25B H 0.6688 0.1690 0.4321 0.110 Uiso 1 1 calc R U
H25C H 0.6405 0.2589 0.4680 0.110 Uiso 1 1 calc R U
O1 O 0.863(3) 0.2788(11) 0.2882(8) 0.068(6) Uani 1 1 d . U
S1 S 0.1538(13) 0.6782(4) 0.3995(3) 0.070(2) Uani 1 1 d . U

loop_
_atom_site_aniso_label
_atom_site_aniso_U_11
_atom_site_aniso_U_22
_atom_site_aniso_U_33
_atom_site_aniso_U_23
_atom_site_aniso_U_13
_atom_site_aniso_U_12
C1 0.025(14) 0.059(16) 0.048(17) 0.002(14) -0.018(13) -0.010(13)
C2 0.043(17) 0.096(19) 0.043(16) -0.025(14) 0.008(15) 0.004(16)
C3 0.031(15) 0.12(2) 0.031(15) -0.010(17) 0.020(14) -0.001(19)
C4 0.057(19) 0.099(19) 0.043(16) -0.019(17) -0.003(15) 0.005(19)
C5 0.058(18) 0.072(17) 0.044(16) -0.003(15) -0.014(16) 0.015(17)
C6 0.046(17) 0.061(18) 0.029(15) 0.003(14) 0.000(13) -0.004(14)
C7 0.034(15) 0.074(17) 0.020(13) 0.008(14) -0.003(13) -0.008(15)
C8 0.036(17) 0.082(19) 0.039(15) 0.004(15) 0.005(14) -0.009(15)
C9 0.029(15) 0.069(18) 0.036(14) 0.004(13) -0.018(12) -0.013(14)
C10 0.030(15) 0.066(17) 0.020(13) 0.013(13) -0.013(13) -0.018(15)
C11 0.039(17) 0.085(19) 0.018(14) -0.006(15) -0.002(14) -0.005(18)
C12 0.021(14) 0.072(18) 0.022(14) -0.016(14) 0.008(12) 0.000(13)
C13 0.032(16) 0.095(18) 0.034(15) 0.008(14) -0.015(14) 0.004(17)
C14 0.032(15) 0.084(19) 0.034(15) 0.004(14) 0.011(14) 0.002(16)
C15 0.046(17) 0.09(2) 0.043(16) 0.012(15) 0.016(15) -0.025(17)
C16 0.017(14) 0.12(2) 0.031(14) 0.017(15) 0.005(13) -0.013(16)
C17 0.024(15) 0.070(18) 0.027(14) -0.016(14) -0.008(12) 0.002(14)
C18 0.033(16) 0.052(15) 0.025(14) 0.003(13) -0.018(12) -0.015(14)
C19 0.042(17) 0.072(18) 0.023(14) 0.004(13) 0.001(13) -0.013(14)
C20 0.026(14) 0.10(2) 0.034(15) -0.004(16) 0.005(13) 0.002(16)
C21 0.039(15) 0.064(16) 0.024(13) -0.026(12) -0.007(14) 0.007(15)
C22 0.030(14) 0.049(16) 0.019(12) -0.018(12) 0.001(13) -0.018(14)
C23 0.036(15) 0.054(16) 0.020(12) 0.011(13) 0.000(12) -0.019(14)
C24 0.042(16) 0.066(17) 0.057(17) 0.006(15) 0.005(14) 0.005(14)
C25 0.08(2) 0.092(19) 0.049(14) 0.017(13) 0.013(18) -0.009(18)
O1 0.054(12) 0.090(13) 0.059(12) -0.010(11) 0.031(11) -0.002(12)
S1 0.053(4) 0.090(5) 0.066(4) -0.012(4) -0.002(4) -0.003(5)

loop_
_atom_type_symbol
_atom_type_description
_atom_type_scat_dispersion_real
_atom_type_scat_dispersion_imag
_atom_type_scat_source
C C 0.0033 0.0016 'International Tables Vol C Tables 4.2.6.8 and 6.1.1.4'
H H 0.0000 0.0000 'International Tables Vol C Tables 4.2.6.8 and 6.1.1.4'
O O 0.0106 0.0060 'International Tables Vol C Tables 4.2.6.8 and 6.1.1.4'
S S 0.1246 0.1234 'International Tables Vol C Tables 4.2.6.8 and 6.1.1.4'

loop_
_geom_angle_atom_site_label_1
_geom_angle_atom_site_label_2
_geom_angle_atom_site_label_3
_geom_angle
C6 C1 C2 122(2)
C6 C1 S1 125(2)
C2 C1 S1 113(2)
C3 C2 C1 118(2)
C3 C2 H2 120.8
C1 C2 H2 120.8
C4 C3 C2 121(3)
C4 C3 H3 119.5
C2 C3 H3 119.5
C3 C4 C5 122(3)
C3 C4 H4 119.1
C5 C4 H4 119.1
C4 C5 C6 121(2)
C4 C5 H5 119.5
C6 C5 H5 119.5
C1 C6 C5 116(2)
C1 C6 C7 122(2)
C5 C6 C7 122(2)
C8 C7 C22 119(2)
C8 C7 C6 117(2)
C22 C7 C6 124(2)
C7 C8 C9 123(2)
C7 C8 H8 118.4
C9 C8 H8 118.4
C10 C9 C8 118(2)
C10 C9 C24 125(2)
C8 C9 C24 117(2)
C9 C10 C23 120(2)
C9 C10 C11 121(2)
C23 C10 C11 119(2)
O1 C11 C12 122(3)
O1 C11 C10 122(3)
C12 C11 C10 116(2)
C17 C12 C13 117(2)
C17 C12 C11 125(2)
C13 C12 C11 118(2)
C14 C13 C12 121(2)
C14 C13 H13 119.7
C12 C13 H13 119.7
C13 C14 C15 122(2)
C13 C14 H14 119.2
C15 C14 H14 119.2
C14 C15 C16 118(2)
C14 C15 H15 120.9
C16 C15 H15 120.9
C17 C16 C15 121(2)
C17 C16 H16 119.5
C15 C16 H16 119.5
C16 C17 C12 121(2)
C16 C17 C18 122(2)
C12 C17 C18 117(2)
C19 C18 C23 120(2)
C19 C18 C17 120(2)
C23 C18 C17 120(2)
C20 C19 C18 122(2)
C20 C19 H19 119.1
C18 C19 H19 119.1
C19 C20 C21 120(2)
C19 C20 H20 120.0
C21 C20 H20 120.0
C20 C21 C22 121(2)
C20 C21 S1 113.2(19)
C22 C21 S1 126(2)
C7 C22 C21 122(2)
C7 C22 C23 121(2)
C21 C22 C23 117(2)
C18 C23 C10 122(2)
C18 C23 C22 120(2)
C10 C23 C22 118(2)
C9 C24 C25 112(2)
C9 C24 H24A 109.2
C25 C24 H24A 109.2
C9 C24 H24B 109.2
C25 C24 H24B 109.2
H24A C24 H24B 107.9
C24 C25 H25A 109.5
C24 C25 H25B 109.5
H25A C25 H25B 109.5
C24 C25 H25C 109.5
H25A C25 H25C 109.5
H25B C25 H25C 109.5
C21 S1 C1 102.5(13)

loop_
_geom_bond_atom_site_label_1
_geom_bond_atom_site_label_2
_geom_bond_distance
C1 C6 1.37(3)
C1 C2 1.44(3)
C1 S1 1.74(2)
C2 C3 1.36(3)
C2 H2 0.9500
C3 C4 1.35(3)
C3 H3 0.9500
C4 C5 1.38(3)
C4 H4 0.9500
C5 C6 1.44(3)
C5 H5 0.9500
C6 C7 1.49(3)
C7 C8 1.35(2)
C7 C22 1.39(3)
C8 C9 1.43(3)
C8 H8 0.9500
C9 C10 1.41(3)
C9 C24 1.50(3)
C10 C23 1.43(3)
C10 C11 1.50(3)
C11 O1 1.24(2)
C11 C12 1.46(3)
C12 C17 1.40(3)
C12 C13 1.41(3)
C13 C14 1.37(3)
C13 H13 0.9500
C14 C15 1.38(3)
C14 H14 0.9500
C15 C16 1.39(3)
C15 H15 0.9500
C16 C17 1.38(3)
C16 H16 0.9500
C17 C18 1.50(3)
C18 C19 1.38(2)
C18 C23 1.42(3)
C19 C20 1.38(3)
C19 H19 0.9500
C20 C21 1.41(3)
C20 H20 0.9500
C21 C22 1.41(2)
C21 S1 1.74(2)
C22 C23 1.45(3)
C24 C25 1.53(3)
C24 H24A 0.9900
C24 H24B 0.9900
C25 H25A 0.9800
C25 H25B 0.9800
C25 H25C 0.9800

loop_
_geom_torsion_atom_site_label_1
_geom_torsion_atom_site_label_2
_geom_torsion_atom_site_label_3
_geom_torsion_atom_site_label_4
_geom_torsion
C6 C1 C2 C3 1(3)
S1 C1 C2 C3 179.7(17)
C1 C2 C3 C4 -1(3)
C2 C3 C4 C5 1(4)
C3 C4 C5 C6 0(3)
C2 C1 C6 C5 0(3)
S1 C1 C6 C5 -179.0(15)
C2 C1 C6 C7 -178.7(18)
S1 C1 C6 C7 2(3)
C4 C5 C6 C1 0(3)
C4 C5 C6 C7 178.5(19)
C1 C6 C7 C8 -178(2)
C5 C6 C7 C8 3(3)
C1 C6 C7 C22 -4(3)
C5 C6 C7 C22 177.2(18)
C22 C7 C8 C9 7(3)
C6 C7 C8 C9 -178.7(18)
C7 C8 C9 C10 -3(3)
C7 C8 C9 C24 176(2)
C8 C9 C10 C23 -1(3)
C24 C9 C10 C23 180(2)
C8 C9 C10 C11 -179.5(19)
C24 C9 C10 C11 1(3)
C9 C10 C11 O1 -1(3)
C23 C10 C11 O1 -180(2)
C9 C10 C11 C12 174(2)
C23 C10 C11 C12 -5(3)
O1 C11 C12 C17 -176(2)
C10 C11 C12 C17 9(3)
O1 C11 C12 C13 -2(4)
C10 C11 C12 C13 -176.9(18)
C17 C12 C13 C14 1(3)
C11 C12 C13 C14 -173.2(19)
C12 C13 C14 C15 1(3)
C13 C14 C15 C16 -4(4)
C14 C15 C16 C17 4(3)
C15 C16 C17 C12 -1(3)
C15 C16 C17 C18 -179.6(19)
C13 C12 C17 C16 -1(3)
C11 C12 C17 C16 173(2)
C13 C12 C17 C18 177.1(17)
C11 C12 C17 C18 -9(3)
C16 C17 C18 C19 1(3)
C12 C17 C18 C19 -177.4(18)
C16 C17 C18 C23 -177.1(18)
C12 C17 C18 C23 5(3)
C23 C18 C19 C20 -3(3)
C17 C18 C19 C20 179.1(17)
C18 C19 C20 C21 3(3)
C19 C20 C21 C22 -4(3)
C19 C20 C21 S1 176.6(15)
C8 C7 C22 C21 177.3(18)
C6 C7 C22 C21 4(3)
C8 C7 C22 C23 -7(3)
C6 C7 C22 C23 179.4(16)
C20 C21 C22 C7 179.5(19)
S1 C21 C22 C7 -1(3)
C20 C21 C22 C23 4(3)
S1 C21 C22 C23 -177.0(15)
C19 C18 C23 C10 -179.2(19)
C17 C18 C23 C10 -1(3)
C19 C18 C23 C22 3(3)
C17 C18 C23 C22 -179.3(17)
C9 C10 C23 C18 -177.2(18)
C11 C10 C23 C18 2(3)
C9 C10 C23 C22 1(3)
C11 C10 C23 C22 179.6(17)
C7 C22 C23 C18 -178.9(19)
C21 C22 C23 C18 -3(3)
C7 C22 C23 C10 3(3)
C21 C22 C23 C10 178.9(19)
C10 C9 C24 C25 82(2)
C8 C9 C24 C25 -98(2)
C20 C21 S1 C1 178.9(15)
C22 C21 S1 C1 -1(2)
C6 C1 S1 C21 0(2)
C2 C1 S1 C21 -179.1(14)
